data_7024556
loop_
_publ_author_name
'Mandal, Sutanuva'
'Paul, Nandadulal'
'Banerjee, Priyabrata'
'Mondal, Tapan K.'
'Goswami, Sreebrata'

_publ_section_title
;
 1,4-Alkyl migration associated with simultaneous S-C bond cleavage and
 N-C bond formation in platinum complexes of 2-aminothioethers.
 Characterization of intramolecular interligand charge transfer
 phenomenon.
;
_journal_issue 10
_journal_name_full 'Dalton transactions (Cambridge, England : 2003)'
_journal_page_first 2717
_journal_page_last 2726
_journal_paper_doi 10.1039/b918336a
_journal_volume 39
_journal_year 2010
_chemical_formula_moiety 'C20 H18 N4 Pt S'
_chemical_formula_sum 'C20 H18 N4 Pt S'
_chemical_formula_weight 541.53
_chemical_name_systematic
;
?
;
_space_group_IT_number 2
_symmetry_cell_setting triclinic
_symmetry_space_group_name_Hall '-P 1'
_symmetry_space_group_name_H-M 'P -1'
_atom_sites_solution_hydrogens geom
_atom_sites_solution_primary direct
_atom_sites_solution_secondary difmap
_audit_creation_method SHELXL-97
_cell_angle_alpha 118.6470(10)
_cell_angle_beta 97.9850(10)
_cell_angle_gamma 93.0790(10)
_cell_formula_units_Z 8
_cell_length_a 12.476(3)
_cell_length_b 18.2405(14)
_cell_length_c 18.3912(14)
_cell_measurement_reflns_used 30162
_cell_measurement_temperature 293(2)
_cell_measurement_theta_max 28.1
_cell_measurement_theta_min 1.3
_cell_volume 3602.3(10)
_computing_cell_refinement 'Bruker SMART'
_computing_data_collection 'Bruker SMART'
_computing_data_reduction 'Bruker SAINT'
_computing_molecular_graphics 'Bruker SHELXTL'
_computing_publication_material 'Bruker SHELXTL'
_computing_structure_refinement 'SHELXL-97 (Sheldrick, 1997)'
_computing_structure_solution 'SHELXL-97 (Sheldrick, 1990)'
_diffrn_ambient_temperature 293(2)
_diffrn_measured_fraction_theta_full 0.993
_diffrn_measured_fraction_theta_max 0.993
_diffrn_measurement_device_type 'CCD area detector'
_diffrn_measurement_method 'phi SCANS'
_diffrn_radiation_monochromator graphite
_diffrn_radiation_source 'fine-focus sealed tube'
_diffrn_radiation_type MoK\a
_diffrn_radiation_wavelength 0.71073
_diffrn_reflns_av_R_equivalents 0.0309
_diffrn_reflns_av_sigmaI/netI 0.0471
_diffrn_reflns_limit_h_max 14
_diffrn_reflns_limit_h_min -13
_diffrn_reflns_limit_k_max 21
_diffrn_reflns_limit_k_min -21
_diffrn_reflns_limit_l_max 21
_diffrn_reflns_limit_l_min -21
_diffrn_reflns_number 26097
_diffrn_reflns_theta_full 25.00
_diffrn_reflns_theta_max 25.00
_diffrn_reflns_theta_min 1.28
_exptl_absorpt_coefficient_mu 7.918
_exptl_absorpt_correction_T_max 0.5048
_exptl_absorpt_correction_T_min 0.2422
_exptl_absorpt_correction_type empirical
_exptl_absorpt_process_details SADABS
_exptl_crystal_colour Green
_exptl_crystal_density_diffrn 1.997
_exptl_crystal_density_method 'not measured'
_exptl_crystal_description Plate
_exptl_crystal_F_000 2080
_exptl_crystal_size_max 0.25
_exptl_crystal_size_mid 0.14
_exptl_crystal_size_min 0.10
_refine_diff_density_max 1.714
_refine_diff_density_min -1.468
_refine_diff_density_rms 0.160
_refine_ls_extinction_method none
_refine_ls_goodness_of_fit_ref 1.001
_refine_ls_hydrogen_treatment mixed
_refine_ls_matrix_type full
_refine_ls_number_parameters 953
_refine_ls_number_reflns 12595
_refine_ls_number_restraints 0
_refine_ls_restrained_S_all 1.001
_refine_ls_R_factor_all 0.0377
_refine_ls_R_factor_gt 0.0291
_refine_ls_shift/su_max 0.010
_refine_ls_shift/su_mean 0.001
_refine_ls_structure_factor_coef Fsqd
_refine_ls_weighting_details 'calc w=1/[\s^2^(Fo^2^)+(0.0355P)^2^+0.0000P] where P=(Fo^2^+2Fc^2^)/3'
_refine_ls_weighting_scheme calc
_refine_ls_wR_factor_gt 0.0708
_refine_ls_wR_factor_ref 0.0756
_reflns_number_gt 10444
_reflns_number_total 12595
_reflns_threshold_expression >2sigma(I)
_cod_data_source_file b918336a.txt
_cod_data_source_block 4
_cod_depositor_comments
;
The following automatic conversions were performed:

'_symmetry_cell_setting' value 'Triclinic' changed to 'triclinic'
according to /home/saulius/struct/CIF-dictionaries/cif_core.dic
dictionary named 'cif_core.dic' version 2.4.2 from
2011-04-26.

'_exptl_absorpt_correction_type' value 'Empirical'
changed to 'empirical' according to
/home/saulius/struct/CIF-dictionaries/cif_core.dic dictionary named
'cif_core.dic' version 2.4.2 from 2011-04-26.

Automatic conversion script
Id: cif_fix_values 1891 2012-01-12 08:04:46Z andrius 
;
_cod_original_cell_volume 3602.2(8)
_cod_original_sg_symbol_H-M P-1
_cod_database_code 7024556

loop_
_symmetry_equiv_pos_as_xyz
'x, y, z'
'-x, -y, -z'

loop_
_atom_site_label
_atom_site_type_symbol
_atom_site_fract_x
_atom_site_fract_y
_atom_site_fract_z
_atom_site_U_iso_or_equiv
_atom_site_adp_type
_atom_site_occupancy
_atom_site_symmetry_multiplicity
_atom_site_calc_flag
_atom_site_refinement_flags
H19 H 0.239(4) 0.776(3) -0.172(3) 0.038(16) Uiso 1 1 d .
H59 H 0.213(4) 0.172(3) 0.588(3) 0.026(14) Uiso 1 1 d .
H39 H 0.799(5) 0.326(3) 0.408(3) 0.042(17) Uiso 1 1 d .
H79 H 0.788(4) 0.713(4) 1.161(4) 0.048(18) Uiso 1 1 d .
N7 N 0.2912(3) 0.3159(2) 0.4377(2) 0.0170(9) Uani 1 1 d .
N11 N 0.7125(3) 0.1728(3) 0.5455(2) 0.0178(9) Uani 1 1 d .
N6 N 0.3004(3) 0.3906(3) 0.5058(2) 0.0218(10) Uani 1 1 d .
N10 N 0.7000(3) 0.1037(3) 0.4717(2) 0.0220(10) Uani 1 1 d .
N12 N 0.4571(3) 0.2789(2) 0.6288(2) 0.0174(9) Uani 1 1 d .
N9 N 0.5177(3) 0.1059(2) 0.4922(2) 0.0179(9) Uani 1 1 d .
N5 N 0.4865(3) 0.3817(2) 0.4996(2) 0.0168(9) Uani 1 1 d .
N4 N 0.1938(3) 0.7891(3) 0.0096(2) 0.0200(10) Uani 1 1 d .
N16 N 0.8254(3) 0.6978(2) 0.9789(2) 0.0161(9) Uani 1 1 d .
C25 C 0.4087(4) 0.4243(3) 0.5403(3) 0.0183(11) Uani 1 1 d .
C57 C 0.5780(4) 0.4038(3) 0.7308(3) 0.0175(11) Uani 1 1 d .
C45 C 0.5922(4) 0.0683(3) 0.4428(3) 0.0207(11) Uani 1 1 d .
C36 C 0.4114(4) 0.0022(3) 0.1901(3) 0.0218(12) Uani 1 1 d .
H36 H 0.3407 -0.0265 0.1693 0.026 Uiso 1 1 calc R
C56 C 0.5983(4) 0.4887(3) 0.7952(3) 0.0197(11) Uani 1 1 d .
H56 H 0.6691 0.5173 0.8155 0.024 Uiso 1 1 calc R
C58 C 0.3437(4) 0.2432(3) 0.5838(3) 0.0194(11) Uani 1 1 d .
H58A H 0.3445 0.2050 0.5249 0.023 Uiso 1 1 calc R
H58B H 0.3042 0.2886 0.5867 0.023 Uiso 1 1 calc R
C37 C 0.4314(4) 0.0856(3) 0.2552(3) 0.0202(11) Uani 1 1 d .
N15 N 1.0235(3) 0.5572(3) 0.8362(2) 0.0201(10) Uani 1 1 d .
N13 N 1.0243(3) 0.5997(2) 0.9874(2) 0.0185(9) Uani 1 1 d .
N14 N 1.1148(3) 0.5443(3) 0.8723(3) 0.0219(10) Uani 1 1 d .
C32 C 0.5380(4) 0.1291(3) 0.2901(3) 0.0178(11) Uani 1 1 d .
C59 C 0.2832(4) 0.1965(3) 0.6178(3) 0.0245(12) Uani 1 1 d .
C64 C 1.2015(4) 0.5551(3) 1.0017(3) 0.0254(12) Uani 1 1 d .
H64 H 1.2632 0.5367 0.9789 0.030 Uiso 1 1 calc R
C24 C 0.4320(4) 0.5022(3) 0.6140(3) 0.0244(12) Uani 1 1 d .
H24 H 0.3759 0.5285 0.6406 0.029 Uiso 1 1 calc R
C65 C 1.1133(4) 0.5688(3) 0.9546(3) 0.0214(11) Uani 1 1 d .
C80 C 0.7023(4) 0.6262(3) 1.0600(3) 0.0310(13) Uani 1 1 d .
H80A H 0.6869 0.6011 1.0015 0.037 Uiso 1 1 calc R
H80B H 0.6651 0.6041 1.0871 0.037 Uiso 1 1 calc R
C23 C 0.5375(4) 0.5393(3) 0.6465(3) 0.0245(12) Uani 1 1 d .
H23 H 0.5551 0.5900 0.6971 0.029 Uiso 1 1 calc R
C44 C 0.5638(4) -0.0078(3) 0.3668(3) 0.0224(12) Uani 1 1 d .
H44 H 0.6157 -0.0307 0.3333 0.027 Uiso 1 1 calc R
C63 C 1.1956(4) 0.5689(3) 1.0805(3) 0.0272(13) Uani 1 1 d .
H63 H 1.2538 0.5613 1.1126 0.033 Uiso 1 1 calc R
C41 C 0.4162(4) 0.0614(3) 0.4687(3) 0.0215(12) Uani 1 1 d .
H41 H 0.3656 0.0834 0.5037 0.026 Uiso 1 1 calc R
C79 C 0.7770(4) 0.6932(4) 1.1045(3) 0.0273(13) Uani 1 1 d .
C43 C 0.4594(4) -0.0481(3) 0.3422(3) 0.0263(13) Uani 1 1 d .
H43 H 0.4379 -0.0973 0.2906 0.032 Uiso 1 1 calc R
C61 C 1.0174(4) 0.6088(3) 1.0643(3) 0.0226(12) Uani 1 1 d .
H61 H 0.9542 0.6253 1.0856 0.027 Uiso 1 1 calc R
C78 C 0.8436(4) 0.7362(3) 1.0709(3) 0.0236(12) Uani 1 1 d .
H78A H 0.8287 0.7941 1.0941 0.028 Uiso 1 1 calc R
H78B H 0.9203 0.7380 1.0911 0.028 Uiso 1 1 calc R
C60 C 0.3204(4) 0.1891(3) 0.6839(3) 0.0289(13) Uani 1 1 d .
H60A H 0.3905 0.2142 0.7145 0.035 Uiso 1 1 calc R
H60B H 0.2767 0.1588 0.7002 0.035 Uiso 1 1 calc R
C21 C 0.5902(4) 0.4227(3) 0.5308(3) 0.0236(12) Uani 1 1 d .
H21 H 0.6451 0.3973 0.5021 0.028 Uiso 1 1 calc R
C33 C 0.6238(4) 0.0885(3) 0.2524(3) 0.0230(12) Uani 1 1 d .
H33 H 0.6944 0.1175 0.2720 0.028 Uiso 1 1 calc R
C34 C 0.6052(4) 0.0062(3) 0.1867(3) 0.0252(12) Uani 1 1 d .
H34 H 0.6629 -0.0201 0.1627 0.030 Uiso 1 1 calc R
C35 C 0.4985(4) -0.0373(3) 0.1565(3) 0.0267(13) Uani 1 1 d .
H35 H 0.4860 -0.0932 0.1136 0.032 Uiso 1 1 calc R
N8 N 0.5500(3) 0.2093(3) 0.3612(2) 0.0189(9) Uani 1 1 d .
N1 N -0.0060(3) 0.8882(2) 0.0030(2) 0.0193(9) Uani 1 1 d .
N3 N -0.0047(3) 0.9279(3) 0.1543(2) 0.0190(10) Uani 1 1 d .
N2 N -0.0923(3) 0.9465(3) 0.1207(2) 0.0222(10) Uani 1 1 d .
C38 C 0.6622(4) 0.2445(3) 0.4055(3) 0.0221(12) Uani 1 1 d .
H38A H 0.7029 0.1983 0.3980 0.027 Uiso 1 1 calc R
H38B H 0.6618 0.2783 0.4652 0.027 Uiso 1 1 calc R
C3 C -0.1776(4) 0.9253(3) -0.0859(3) 0.0217(12) Uani 1 1 d .
H3 H -0.2349 0.9358 -0.1162 0.026 Uiso 1 1 calc R
C5 C -0.0921(4) 0.9237(3) 0.0384(3) 0.0175(11) Uani 1 1 d .
C1 C -0.0039(4) 0.8769(3) -0.0753(3) 0.0212(11) Uani 1 1 d .
H1 H 0.0569 0.8575 -0.0991 0.025 Uiso 1 1 calc R
C19 C 0.2430(4) 0.8052(3) -0.1099(3) 0.0250(12) Uani 1 1 d .
C39 C 0.7216(4) 0.2981(3) 0.3779(3) 0.0273(13) Uani 1 1 d .
C6 C -0.0013(4) 0.9559(3) 0.2423(3) 0.0189(11) Uani 1 1 d .
C7 C 0.0981(4) 0.9898(3) 0.2981(3) 0.0214(11) Uani 1 1 d .
H7 H 0.1626 0.9907 0.2784 0.026 Uiso 1 1 calc R
C18 C 0.1780(4) 0.7550(3) -0.0815(3) 0.0203(11) Uani 1 1 d .
H18A H 0.1010 0.7511 -0.1028 0.024 Uiso 1 1 calc R
H18B H 0.1970 0.6982 -0.1070 0.024 Uiso 1 1 calc R
C4 C -0.1795(4) 0.9415(3) -0.0049(3) 0.0217(12) Uani 1 1 d .
H4 H -0.2380 0.9638 0.0207 0.026 Uiso 1 1 calc R
C11 C -0.0974(4) 0.9542(3) 0.2720(3) 0.0246(12) Uani 1 1 d .
H11 H -0.1635 0.9306 0.2343 0.029 Uiso 1 1 calc R
C8 C 0.0998(4) 1.0224(3) 0.3844(3) 0.0252(12) Uani 1 1 d .
H8 H 0.1660 1.0445 0.4222 0.030 Uiso 1 1 calc R
C2 C -0.0872(4) 0.8927(3) -0.1214(3) 0.0255(13) Uani 1 1 d .
H2 H -0.0832 0.8817 -0.1757 0.031 Uiso 1 1 calc R
C20 C 0.3100(4) 0.8753(3) -0.0611(3) 0.0288(13) Uani 1 1 d .
H20A H 0.3209 0.8985 -0.0028 0.035 Uiso 1 1 calc R
H20B H 0.3467 0.9018 -0.0846 0.035 Uiso 1 1 calc R
C40 C 0.6821(4) 0.3125(3) 0.3162(3) 0.0290(13) Uani 1 1 d .
40A H 0.6117 0.2886 0.2856 0.035 Uiso 1 1 calc R
40B H 0.7247 0.3466 0.3034 0.035 Uiso 1 1 calc R
C9 C 0.0041(4) 1.0221(3) 0.4137(3) 0.0287(13) Uani 1 1 d .
H9 H 0.0058 1.0451 0.4713 0.034 Uiso 1 1 calc R
C10 C -0.0949(4) 0.9877(3) 0.3578(3) 0.0286(13) Uani 1 1 d .
H10 H -0.1593 0.9871 0.3777 0.034 Uiso 1 1 calc R
Pt1 Pt 0.095861(15) 0.860684(12) 0.082588(11) 0.01567(6) Uani 1 1 d .
Pt4 Pt 0.922133(15) 0.624405(12) 0.906202(11) 0.01608(6) Uani 1 1 d .
Pt2 Pt 0.420725(15) 0.263295(11) 0.400323(10) 0.01480(6) Uani 1 1 d .
Pt3 Pt 0.585379(14) 0.223669(12) 0.590100(10) 0.01473(6) Uani 1 1 d .
C62 C 1.1015(4) 0.5945(3) 1.1124(3) 0.0277(13) Uani 1 1 d .
H62 H 1.0947 0.6020 1.1652 0.033 Uiso 1 1 calc R
C22 C 0.6182(4) 0.5001(3) 0.6030(3) 0.0248(12) Uani 1 1 d .
H22 H 0.6905 0.5258 0.6223 0.030 Uiso 1 1 calc R
S4 S 0.83406(10) 0.65002(8) 0.80725(7) 0.0211(3) Uani 1 1 d .
C42 C 0.3852(4) -0.0138(3) 0.3964(3) 0.0239(12) Uani 1 1 d .
H42 H 0.3151 -0.0424 0.3831 0.029 Uiso 1 1 calc R
S1 S 0.18329(10) 0.83098(8) 0.17896(7) 0.0202(3) Uani 1 1 d .
S3 S 0.68198(10) 0.34885(8) 0.68758(7) 0.0198(3) Uani 1 1 d .
S2 S 0.32595(10) 0.13863(8) 0.29969(7) 0.0197(3) Uani 1 1 d .
C76 C 0.6624(4) 0.7412(3) 0.8228(3) 0.0219(12) Uani 1 1 d .
H76 H 0.6630 0.7309 0.7682 0.026 Uiso 1 1 calc R
C16 C 0.3590(4) 0.7447(3) 0.1632(3) 0.0207(12) Uani 1 1 d .
H16 H 0.3580 0.7532 0.2171 0.025 Uiso 1 1 calc R
C73 C 0.6640(4) 0.7741(3) 0.9876(3) 0.0212(12) Uani 1 1 d .
H73 H 0.6635 0.7862 1.0428 0.025 Uiso 1 1 calc R
C52 C 0.4695(4) 0.3604(3) 0.6971(3) 0.0169(11) Uani 1 1 d .
C69 C 1.0005(4) 0.4502(3) 0.5738(3) 0.0312(14) Uani 1 1 d .
H69 H 0.9949 0.4260 0.5157 0.037 Uiso 1 1 calc R
C13 C 0.3598(4) 0.7171(3) 0.0004(3) 0.0218(12) Uani 1 1 d .
H13 H 0.3612 0.7073 -0.0539 0.026 Uiso 1 1 calc R
C75 C 0.5870(4) 0.7879(3) 0.8669(3) 0.0261(12) Uani 1 1 d .
H75 H 0.5363 0.8091 0.8424 0.031 Uiso 1 1 calc R
C67 C 0.9165(4) 0.4833(3) 0.6943(3) 0.0236(12) Uani 1 1 d .
H67 H 0.8547 0.4808 0.7164 0.028 Uiso 1 1 calc R
C72 C 0.7417(4) 0.7265(3) 0.9439(3) 0.0185(11) Uani 1 1 d .
C47 C 0.8630(4) 0.2274(3) 0.6641(3) 0.0310(13) Uani 1 1 d .
H47 H 0.8156 0.2186 0.6948 0.037 Uiso 1 1 calc R
C12 C 0.2782(4) 0.7609(3) 0.0430(3) 0.0185(11) Uani 1 1 d .
C66 C 1.0167(4) 0.5230(3) 0.7475(3) 0.0197(11) Uani 1 1 d .
C71 C 1.1097(4) 0.5253(3) 0.7135(3) 0.0257(12) Uani 1 1 d .
H71 H 1.1773 0.5507 0.7489 0.031 Uiso 1 1 calc R
C28 C 0.0209(4) 0.1814(3) 0.3455(3) 0.0243(12) Uani 1 1 d .
H28 H -0.0132 0.1316 0.3393 0.029 Uiso 1 1 calc R
C26 C 0.1780(4) 0.2843(3) 0.3960(3) 0.0172(11) Uani 1 1 d .
C54 C 0.4058(4) 0.4860(3) 0.7979(3) 0.0270(13) Uani 1 1 d .
H54 H 0.3484 0.5132 0.8214 0.032 Uiso 1 1 calc R
C70 C 1.1010(4) 0.4897(3) 0.6271(3) 0.0294(13) Uani 1 1 d .
H70 H 1.1625 0.4921 0.6045 0.035 Uiso 1 1 calc R
C30 C 0.0133(4) 0.3018(3) 0.3269(3) 0.0294(13) Uani 1 1 d .
H30 H -0.0257 0.3326 0.3068 0.035 Uiso 1 1 calc R
C74 C 0.5882(4) 0.8027(3) 0.9483(3) 0.0274(13) Uani 1 1 d .
H74 H 0.5363 0.8330 0.9775 0.033 Uiso 1 1 calc R
C27 C 0.1293(4) 0.2098(3) 0.3855(3) 0.0218(11) Uani 1 1 d .
H27 H 0.1685 0.1787 0.4049 0.026 Uiso 1 1 calc R
C29 C -0.0364(4) 0.2256(3) 0.3150(3) 0.0244(12) Uani 1 1 d .
H29 H -0.1083 0.2050 0.2864 0.029 Uiso 1 1 calc R
C17 C 0.2819(4) 0.7753(3) 0.1263(3) 0.0180(11) Uani 1 1 d .
C46 C 0.8258(4) 0.2078(3) 0.5821(3) 0.0202(11) Uani 1 1 d .
C55 C 0.5116(4) 0.5293(3) 0.8281(3) 0.0258(12) Uani 1 1 d .
H55 H 0.5241 0.5855 0.8704 0.031 Uiso 1 1 calc R
C31 C 0.1205(4) 0.3317(3) 0.3686(3) 0.0231(12) Uani 1 1 d .
H31 H 0.1535 0.3832 0.3781 0.028 Uiso 1 1 calc R
C51 C 0.8961(4) 0.2198(3) 0.5354(3) 0.0257(12) Uani 1 1 d .
H51 H 0.8714 0.2037 0.4790 0.031 Uiso 1 1 calc R
C77 C 0.7383(4) 0.7093(3) 0.8601(3) 0.0189(11) Uani 1 1 d .
C15 C 0.4375(4) 0.7015(3) 0.1191(3) 0.0234(12) Uani 1 1 d .
H15 H 0.4898 0.6813 0.1435 0.028 Uiso 1 1 calc R
C68 C 0.9094(4) 0.4471(3) 0.6074(3) 0.0284(13) Uani 1 1 d .
H68 H 0.8423 0.4206 0.5716 0.034 Uiso 1 1 calc R
C53 C 0.3848(4) 0.4033(3) 0.7338(3) 0.0227(12) Uani 1 1 d .
H53 H 0.3135 0.3756 0.7146 0.027 Uiso 1 1 calc R
C14 C 0.4370(4) 0.6888(3) 0.0381(3) 0.0239(12) Uani 1 1 d .
H14 H 0.4901 0.6604 0.0089 0.029 Uiso 1 1 calc R
C49 C 1.0401(4) 0.2771(4) 0.6568(3) 0.0410(17) Uani 1 1 d .
H49 H 1.1116 0.3026 0.6828 0.049 Uiso 1 1 calc R
C50 C 1.0033(4) 0.2561(3) 0.5733(3) 0.0356(14) Uani 1 1 d .
H50 H 1.0504 0.2665 0.5433 0.043 Uiso 1 1 calc R
C48 C 0.9715(5) 0.2604(4) 0.7008(3) 0.0433(17) Uani 1 1 d .
H48 H 0.9978 0.2713 0.7553 0.052 Uiso 1 1 calc R

loop_
_atom_site_aniso_label
_atom_site_aniso_U_11
_atom_site_aniso_U_22
_atom_site_aniso_U_33
_atom_site_aniso_U_23
_atom_site_aniso_U_13
_atom_site_aniso_U_12
N7 0.018(2) 0.016(2) 0.021(2) 0.0110(18) 0.0060(17) 0.0102(18)
N11 0.017(2) 0.021(2) 0.022(2) 0.0140(19) 0.0078(17) 0.0076(18)
N6 0.021(2) 0.021(2) 0.019(2) 0.0051(18) 0.0069(17) 0.0090(19)
N10 0.022(2) 0.024(2) 0.020(2) 0.0089(19) 0.0085(18) 0.0072(19)
N12 0.016(2) 0.019(2) 0.018(2) 0.0083(18) 0.0080(17) 0.0121(18)
N9 0.020(2) 0.017(2) 0.018(2) 0.0087(17) 0.0038(17) 0.0047(18)
N5 0.019(2) 0.017(2) 0.0139(19) 0.0067(17) 0.0036(16) 0.0037(18)
N4 0.021(2) 0.020(2) 0.015(2) 0.0052(18) 0.0032(17) 0.0029(19)
N16 0.017(2) 0.013(2) 0.0137(19) 0.0027(17) 0.0040(16) 0.0042(17)
C25 0.022(3) 0.017(3) 0.018(2) 0.010(2) 0.007(2) 0.003(2)
C57 0.021(3) 0.024(3) 0.016(2) 0.014(2) 0.010(2) 0.008(2)
C45 0.030(3) 0.020(3) 0.018(2) 0.012(2) 0.010(2) 0.008(2)
C36 0.026(3) 0.024(3) 0.014(2) 0.009(2) 0.003(2) 0.003(2)
C56 0.023(3) 0.020(3) 0.014(2) 0.007(2) 0.004(2) 0.005(2)
C58 0.012(2) 0.026(3) 0.016(2) 0.006(2) 0.0054(19) 0.007(2)
C37 0.022(3) 0.027(3) 0.015(2) 0.012(2) 0.006(2) 0.007(2)
N15 0.016(2) 0.020(2) 0.022(2) 0.0082(18) 0.0018(17) 0.0031(18)
N13 0.019(2) 0.016(2) 0.018(2) 0.0079(17) 0.0002(17) 0.0006(18)
N14 0.016(2) 0.023(2) 0.029(2) 0.015(2) 0.0050(18) 0.0033(19)
C32 0.022(3) 0.018(3) 0.018(2) 0.011(2) 0.007(2) 0.010(2)
C59 0.013(3) 0.025(3) 0.025(3) 0.003(2) 0.006(2) 0.003(2)
C64 0.022(3) 0.022(3) 0.030(3) 0.011(2) 0.004(2) 0.006(2)
C24 0.030(3) 0.018(3) 0.022(3) 0.006(2) 0.008(2) 0.010(2)
C65 0.015(3) 0.018(3) 0.029(3) 0.011(2) 0.001(2) 0.000(2)
C80 0.025(3) 0.039(4) 0.031(3) 0.017(3) 0.010(2) 0.007(3)
C23 0.030(3) 0.022(3) 0.019(3) 0.009(2) 0.001(2) -0.001(2)
C44 0.032(3) 0.020(3) 0.017(2) 0.008(2) 0.010(2) 0.012(2)
C63 0.026(3) 0.024(3) 0.030(3) 0.014(2) -0.004(2) 0.002(2)
C41 0.017(3) 0.028(3) 0.020(3) 0.012(2) 0.004(2) 0.007(2)
C79 0.034(3) 0.035(3) 0.018(3) 0.014(2) 0.014(2) 0.016(3)
C43 0.040(3) 0.021(3) 0.017(3) 0.009(2) 0.002(2) 0.000(3)
C61 0.027(3) 0.017(3) 0.019(3) 0.005(2) 0.003(2) 0.004(2)
C78 0.025(3) 0.024(3) 0.016(2) 0.006(2) 0.003(2) 0.005(2)
C60 0.027(3) 0.025(3) 0.032(3) 0.010(2) 0.012(2) 0.001(2)
C21 0.022(3) 0.030(3) 0.019(3) 0.010(2) 0.008(2) 0.004(2)
C33 0.023(3) 0.029(3) 0.020(3) 0.013(2) 0.008(2) 0.007(2)
C34 0.025(3) 0.033(3) 0.022(3) 0.012(2) 0.015(2) 0.016(2)
C35 0.038(3) 0.024(3) 0.014(2) 0.006(2) 0.005(2) 0.009(3)
N8 0.021(2) 0.020(2) 0.017(2) 0.0093(18) 0.0059(17) 0.0091(19)
N1 0.023(2) 0.019(2) 0.016(2) 0.0086(17) 0.0028(17) 0.0025(18)
N3 0.013(2) 0.019(2) 0.020(2) 0.0036(18) 0.0060(17) 0.0055(18)
N2 0.014(2) 0.022(2) 0.024(2) 0.0066(19) 0.0015(17) 0.0043(18)
C38 0.018(3) 0.024(3) 0.023(3) 0.008(2) 0.009(2) 0.009(2)
C3 0.020(3) 0.019(3) 0.023(3) 0.010(2) -0.001(2) 0.002(2)
C5 0.019(3) 0.013(3) 0.016(2) 0.003(2) 0.005(2) -0.002(2)
C1 0.016(3) 0.028(3) 0.020(3) 0.010(2) 0.009(2) 0.002(2)
C19 0.031(3) 0.031(3) 0.016(3) 0.011(2) 0.011(2) 0.012(3)
C39 0.024(3) 0.026(3) 0.022(3) 0.003(2) 0.009(2) 0.004(2)
C6 0.024(3) 0.015(3) 0.018(2) 0.007(2) 0.007(2) 0.004(2)
C7 0.021(3) 0.021(3) 0.024(3) 0.010(2) 0.009(2) 0.010(2)
C18 0.019(3) 0.021(3) 0.016(2) 0.005(2) 0.006(2) 0.007(2)
C4 0.020(3) 0.019(3) 0.022(3) 0.007(2) 0.005(2) 0.003(2)
C11 0.018(3) 0.024(3) 0.026(3) 0.007(2) 0.006(2) 0.000(2)
C8 0.031(3) 0.026(3) 0.018(3) 0.011(2) 0.002(2) 0.006(2)
C2 0.035(3) 0.020(3) 0.021(3) 0.012(2) -0.002(2) -0.001(2)
C20 0.028(3) 0.035(3) 0.034(3) 0.023(3) 0.014(2) 0.009(3)
C40 0.031(3) 0.028(3) 0.024(3) 0.007(2) 0.014(2) 0.002(2)
C9 0.041(3) 0.027(3) 0.019(3) 0.009(2) 0.013(2) 0.013(3)
C10 0.031(3) 0.024(3) 0.030(3) 0.011(2) 0.012(2) 0.003(2)
Pt1 0.01516(11) 0.01721(11) 0.01405(10) 0.00666(8) 0.00493(7) 0.00251(8)
Pt4 0.01531(11) 0.01700(11) 0.01465(10) 0.00669(8) 0.00331(7) 0.00207(8)
Pt2 0.01517(11) 0.01743(11) 0.01184(10) 0.00672(8) 0.00398(7) 0.00369(8)
Pt3 0.01507(11) 0.01760(11) 0.01248(10) 0.00723(8) 0.00511(7) 0.00495(8)
C62 0.040(3) 0.013(3) 0.026(3) 0.008(2) 0.000(2) 0.004(2)
C22 0.025(3) 0.021(3) 0.028(3) 0.014(2) -0.001(2) -0.002(2)
S4 0.0222(7) 0.0256(7) 0.0171(6) 0.0102(5) 0.0079(5) 0.0070(6)
C42 0.027(3) 0.020(3) 0.026(3) 0.013(2) 0.001(2) 0.001(2)
S1 0.0221(7) 0.0246(7) 0.0159(6) 0.0098(5) 0.0088(5) 0.0078(5)
S3 0.0163(6) 0.0235(7) 0.0181(6) 0.0084(5) 0.0054(5) 0.0038(5)
S2 0.0178(6) 0.0221(7) 0.0174(6) 0.0079(5) 0.0044(5) 0.0040(5)
C76 0.026(3) 0.022(3) 0.015(2) 0.008(2) -0.001(2) -0.001(2)
C16 0.025(3) 0.019(3) 0.017(2) 0.010(2) 0.000(2) 0.000(2)
C73 0.022(3) 0.022(3) 0.019(2) 0.009(2) 0.006(2) -0.001(2)
C52 0.020(3) 0.015(3) 0.015(2) 0.006(2) 0.0031(19) 0.007(2)
C69 0.036(3) 0.032(3) 0.022(3) 0.008(2) 0.014(2) 0.017(3)
C13 0.027(3) 0.025(3) 0.010(2) 0.006(2) 0.006(2) 0.001(2)
C75 0.019(3) 0.025(3) 0.030(3) 0.011(2) 0.003(2) 0.005(2)
C67 0.016(3) 0.025(3) 0.025(3) 0.008(2) 0.008(2) 0.005(2)
C72 0.013(2) 0.019(3) 0.023(3) 0.010(2) 0.003(2) 0.002(2)
C47 0.024(3) 0.050(4) 0.024(3) 0.020(3) 0.010(2) 0.018(3)
C12 0.015(3) 0.015(3) 0.021(2) 0.006(2) 0.001(2) 0.002(2)
C66 0.016(3) 0.020(3) 0.025(3) 0.010(2) 0.008(2) 0.011(2)
C71 0.020(3) 0.027(3) 0.027(3) 0.010(2) 0.006(2) 0.006(2)
C28 0.023(3) 0.027(3) 0.023(3) 0.010(2) 0.011(2) 0.004(2)
C26 0.012(2) 0.023(3) 0.015(2) 0.006(2) 0.0098(19) 0.007(2)
C54 0.028(3) 0.030(3) 0.020(3) 0.008(2) 0.009(2) 0.013(2)
C70 0.025(3) 0.035(3) 0.028(3) 0.011(2) 0.015(2) 0.009(3)
C30 0.020(3) 0.036(3) 0.039(3) 0.022(3) 0.007(2) 0.012(3)
C74 0.023(3) 0.027(3) 0.029(3) 0.010(2) 0.009(2) 0.004(2)
C27 0.022(3) 0.026(3) 0.023(3) 0.014(2) 0.009(2) 0.011(2)
C29 0.014(3) 0.033(3) 0.017(2) 0.005(2) 0.002(2) 0.005(2)
C17 0.020(3) 0.018(3) 0.013(2) 0.005(2) 0.0046(19) 0.000(2)
C46 0.015(3) 0.026(3) 0.020(2) 0.009(2) 0.009(2) 0.013(2)
C55 0.032(3) 0.025(3) 0.018(3) 0.008(2) 0.005(2) 0.006(2)
C31 0.020(3) 0.027(3) 0.027(3) 0.015(2) 0.011(2) 0.007(2)
C51 0.023(3) 0.032(3) 0.021(3) 0.011(2) 0.007(2) 0.007(2)
C77 0.018(3) 0.015(3) 0.019(2) 0.004(2) 0.007(2) 0.001(2)
C15 0.017(3) 0.024(3) 0.024(3) 0.008(2) 0.003(2) 0.004(2)
C68 0.021(3) 0.027(3) 0.027(3) 0.005(2) 0.005(2) 0.006(2)
C53 0.016(3) 0.029(3) 0.023(3) 0.010(2) 0.009(2) 0.008(2)
C14 0.011(3) 0.029(3) 0.030(3) 0.011(2) 0.009(2) 0.006(2)
C49 0.018(3) 0.045(4) 0.033(3) -0.001(3) 0.002(2) 0.013(3)
C50 0.027(3) 0.042(4) 0.034(3) 0.014(3) 0.012(2) 0.008(3)
C48 0.033(3) 0.067(5) 0.017(3) 0.010(3) 0.003(2) 0.017(3)

loop_
_atom_type_symbol
_atom_type_description
_atom_type_scat_dispersion_real
_atom_type_scat_dispersion_imag
_atom_type_scat_source
C C 0.0033 0.0016 'International Tables Vol C Tables 4.2.6.8 and 6.1.1.4'
H H 0.0000 0.0000 'International Tables Vol C Tables 4.2.6.8 and 6.1.1.4'
N N 0.0061 0.0033 'International Tables Vol C Tables 4.2.6.8 and 6.1.1.4'
Pt Pt -1.7033 8.3905 'International Tables Vol C Tables 4.2.6.8 and 6.1.1.4'
S S 0.1246 0.1234 'International Tables Vol C Tables 4.2.6.8 and 6.1.1.4'

loop_
_geom_angle_atom_site_label_1
_geom_angle_atom_site_label_2
_geom_angle_atom_site_label_3
_geom_angle
N6 N7 C26 111.3(4)
N6 N7 Pt2 121.2(3)
C26 N7 Pt2 127.4(3)
N10 N11 C46 112.7(4)
N10 N11 Pt3 120.7(3)
C46 N11 Pt3 126.4(3)
N7 N6 C25 111.1(4)
N11 N10 C45 110.8(4)
C52 N12 C58 114.9(4)
C52 N12 Pt3 121.0(3)
C58 N12 Pt3 123.8(3)
C41 N9 C45 116.7(4)
C41 N9 Pt3 132.5(3)
C45 N9 Pt3 110.8(3)
C25 N5 C21 115.7(4)
C25 N5 Pt2 111.7(3)
C21 N5 Pt2 132.6(3)
C12 N4 C18 115.0(4)
C12 N4 Pt1 120.1(3)
C18 N4 Pt1 124.6(3)
C72 N16 C78 115.1(4)
C72 N16 Pt4 119.4(3)
C78 N16 Pt4 124.8(3)
N5 C25 N6 118.6(4)
N5 C25 C24 123.4(4)
N6 C25 C24 118.0(5)
C56 C57 C52 120.8(4)
C56 C57 S3 121.9(4)
C52 C57 S3 117.3(4)
N9 C45 N10 118.6(4)
N9 C45 C44 122.3(5)
N10 C45 C44 119.0(5)
C35 C36 C37 119.1(5)
C35 C36 H36 120.5
C37 C36 H36 120.5
C55 C56 C57 119.3(5)
C55 C56 H56 120.3
C57 C56 H56 120.3
N12 C58 C59 114.2(4)
N12 C58 H58A 108.7
C59 C58 H58A 108.7
N12 C58 H58B 108.7
C59 C58 H58B 108.7
H58A C58 H58B 107.6
C36 C37 C32 121.5(5)
C36 C37 S2 121.3(4)
C32 C37 S2 117.1(4)
N14 N15 C66 112.2(4)
N14 N15 Pt4 119.8(3)
C66 N15 Pt4 127.8(3)
C65 N13 C61 117.5(4)
C65 N13 Pt4 110.7(3)
C61 N13 Pt4 131.9(3)
N15 N14 C65 110.8(4)
C37 C32 C33 117.9(4)
C37 C32 N8 116.8(4)
C33 C32 N8 125.3(4)
C60 C59 C58 126.2(5)
C60 C59 H59 119(3)
C58 C59 H59 115(3)
C63 C64 C65 119.7(5)
C63 C64 H64 120.2
C65 C64 H64 120.2
C23 C24 C25 119.3(5)
C23 C24 H24 120.4
C25 C24 H24 120.4
N13 C65 N14 119.5(4)
N13 C65 C64 121.8(5)
N14 C65 C64 118.5(5)
C79 C80 H80A 120.0
C79 C80 H80B 120.0
H80A C80 H80B 120.0
C24 C23 C22 118.7(5)
C24 C23 H23 120.6
C22 C23 H23 120.6
C43 C44 C45 119.3(5)
C43 C44 H44 120.3
C45 C44 H44 120.3
C64 C63 C62 119.1(5)
C64 C63 H63 120.5
C62 C63 H63 120.5
C42 C41 N9 123.0(5)
C42 C41 H41 118.5
N9 C41 H41 118.5
C80 C79 C78 126.6(5)
C80 C79 H79 114(4)
C78 C79 H79 119(4)
C44 C43 C42 118.6(5)
C44 C43 H43 120.7
C42 C43 H43 120.7
N13 C61 C62 122.5(5)
N13 C61 H61 118.8
C62 C61 H61 118.8
N16 C78 C79 115.8(4)
N16 C78 H78A 108.3
C79 C78 H78A 108.3
N16 C78 H78B 108.3
C79 C78 H78B 108.3
H78A C78 H78B 107.4
C59 C60 H60A 120.0
C59 C60 H60B 120.0
H60A C60 H60B 120.0
N5 C21 C22 123.4(5)
N5 C21 H21 118.3
C22 C21 H21 118.3
C34 C33 C32 121.3(5)
C34 C33 H33 119.4
C32 C33 H33 119.4
C33 C34 C35 119.3(5)
C33 C34 H34 120.3
C35 C34 H34 120.3
C36 C35 C34 120.8(5)
C36 C35 H35 119.6
C34 C35 H35 119.6
C32 N8 C38 114.7(4)
C32 N8 Pt2 120.8(3)
C38 N8 Pt2 124.3(3)
C1 N1 C5 116.2(4)
C1 N1 Pt1 132.9(3)
C5 N1 Pt1 110.9(3)
N2 N3 C6 111.9(4)
N2 N3 Pt1 120.1(3)
C6 N3 Pt1 127.8(3)
N3 N2 C5 111.6(4)
N8 C38 C39 115.4(4)
N8 C38 H38A 108.4
C39 C38 H38A 108.4
N8 C38 H38B 108.4
C39 C38 H38B 108.4
H38A C38 H38B 107.5
C4 C3 C2 118.3(5)
C4 C3 H3 120.9
C2 C3 H3 120.9
N1 C5 N2 119.1(4)
N1 C5 C4 123.0(4)
N2 C5 C4 117.8(4)
N1 C1 C2 123.5(5)
N1 C1 H1 118.3
C2 C1 H1 118.3
C20 C19 C18 126.3(5)
C20 C19 H19 120(3)
C18 C19 H19 113(3)
C40 C39 C38 125.7(5)
C40 C39 H39 116(3)
C38 C39 H39 118(3)
C7 C6 C11 120.2(4)
C7 C6 N3 119.4(4)
C11 C6 N3 120.3(4)
C6 C7 C8 119.0(5)
C6 C7 H7 120.5
C8 C7 H7 120.5
N4 C18 C19 115.2(4)
N4 C18 H18A 108.5
C19 C18 H18A 108.5
N4 C18 H18B 108.5
C19 C18 H18B 108.5
H18A C18 H18B 107.5
C3 C4 C5 119.2(5)
C3 C4 H4 120.4
C5 C4 H4 120.4
C10 C11 C6 120.2(5)
C10 C11 H11 119.9
C6 C11 H11 119.9
C9 C8 C7 120.5(5)
C9 C8 H8 119.8
C7 C8 H8 119.8
C1 C2 C3 119.6(5)
C1 C2 H2 120.2
C3 C2 H2 120.2
C19 C20 H20A 120.0
C19 C20 H20B 120.0
H20A C20 H20B 120.0
C39 C40 40A 120.0
C39 C40 40B 120.0
40A C40 40B 120.0
C8 C9 C10 120.3(5)
C8 C9 H9 119.8
C10 C9 H9 119.8
C9 C10 C11 119.7(5)
C9 C10 H10 120.2
C11 C10 H10 120.2
N3 Pt1 N4 177.86(16)
N3 Pt1 N1 76.98(16)
N4 Pt1 N1 103.34(16)
N3 Pt1 S1 95.09(12)
N4 Pt1 S1 84.41(12)
N1 Pt1 S1 170.75(12)
N15 Pt4 N16 176.92(16)
N15 Pt4 N13 76.82(16)
N16 Pt4 N13 103.05(15)
N15 Pt4 S4 94.96(12)
N16 Pt4 S4 84.92(11)
N13 Pt4 S4 170.66(12)
N7 Pt2 N8 179.24(16)
N7 Pt2 N5 76.80(16)
N8 Pt2 N5 103.88(16)
N7 Pt2 S2 94.97(12)
N8 Pt2 S2 84.36(12)
N5 Pt2 S2 171.50(11)
N11 Pt3 N12 175.27(16)
N11 Pt3 N9 76.73(16)
N12 Pt3 N9 103.53(16)
N11 Pt3 S3 94.86(12)
N12 Pt3 S3 84.64(12)
N9 Pt3 S3 171.18(12)
C63 C62 C61 119.1(5)
C63 C62 H62 120.4
C61 C62 H62 120.4
C21 C22 C23 119.2(5)
C21 C22 H22 120.4
C23 C22 H22 120.4
C77 S4 Pt4 100.58(17)
C41 C42 C43 119.7(5)
C41 C42 H42 120.1
C43 C42 H42 120.1
C17 S1 Pt1 100.72(16)
C57 S3 Pt3 100.42(17)
C37 S2 Pt2 100.51(17)
C75 C76 C77 120.2(5)
C75 C76 H76 119.9
C77 C76 H76 119.9
C15 C16 C17 119.7(4)
C15 C16 H16 120.2
C17 C16 H16 120.2
C74 C73 C72 119.8(5)
C74 C73 H73 120.1
C72 C73 H73 120.1
N12 C52 C53 125.8(4)
N12 C52 C57 116.4(4)
C53 C52 C57 117.8(4)
C68 C69 C70 119.8(5)
C68 C69 H69 120.1
C70 C69 H69 120.1
C14 C13 C12 120.9(4)
C14 C13 H13 119.5
C12 C13 H13 119.5
C76 C75 C74 118.7(5)
C76 C75 H75 120.6
C74 C75 H75 120.6
C66 C67 C68 119.5(5)
C66 C67 H67 120.2
C68 C67 H67 120.2
C73 C72 N16 124.5(4)
C73 C72 C77 117.8(4)
N16 C72 C77 117.6(4)
C46 C47 C48 119.7(5)
C46 C47 H47 120.2
C48 C47 H47 120.2
N4 C12 C13 125.6(4)
N4 C12 C17 117.6(4)
C13 C12 C17 116.7(4)
C67 C66 C71 119.8(5)
C67 C66 N15 118.9(4)
C71 C66 N15 121.2(4)
C70 C71 C66 119.9(5)
C70 C71 H71 120.1
C66 C71 H71 120.1
C29 C28 C27 120.8(5)
C29 C28 H28 119.6
C27 C28 H28 119.6
C27 C26 C31 121.0(4)
C27 C26 N7 120.6(4)
C31 C26 N7 118.3(4)
C53 C54 C55 121.0(5)
C53 C54 H54 119.5
C55 C54 H54 119.5
C71 C70 C69 120.2(5)
C71 C70 H70 119.9
C69 C70 H70 119.9
C31 C30 C29 119.9(5)
C31 C30 H30 120.1
C29 C30 H30 120.1
C73 C74 C75 122.4(5)
C73 C74 H74 118.8
C75 C74 H74 118.8
C26 C27 C28 119.2(5)
C26 C27 H27 120.4
C28 C27 H27 120.4
C28 C29 C30 119.7(5)
C28 C29 H29 120.2
C30 C29 H29 120.2
C16 C17 C12 121.8(4)
C16 C17 S1 121.7(4)
C12 C17 S1 116.5(4)
C47 C46 C51 120.7(5)
C47 C46 N11 118.3(5)
C51 C46 N11 121.0(4)
C56 C55 C54 120.0(5)
C56 C55 H55 120.0
C54 C55 H55 120.0
C30 C31 C26 119.4(5)
C30 C31 H31 120.3
C26 C31 H31 120.3
C50 C51 C46 119.4(5)
C50 C51 H51 120.3
C46 C51 H51 120.3
C76 C77 C72 121.0(5)
C76 C77 S4 121.9(4)
C72 C77 S4 117.0(4)
C16 C15 C14 119.3(5)
C16 C15 H15 120.4
C14 C15 H15 120.4
C69 C68 C67 120.7(5)
C69 C68 H68 119.6
C67 C68 H68 119.6
C54 C53 C52 120.9(5)
C54 C53 H53 119.6
C52 C53 H53 119.6
C13 C14 C15 121.5(5)
C13 C14 H14 119.3
C15 C14 H14 119.3
C48 C49 C50 120.4(5)
C48 C49 H49 119.8
C50 C49 H49 119.8
C51 C50 C49 119.6(5)
C51 C50 H50 120.2
C49 C50 H50 120.2
C49 C48 C47 120.1(5)
C49 C48 H48 119.9
C47 C48 H48 119.9

loop_
_geom_bond_atom_site_label_1
_geom_bond_atom_site_label_2
_geom_bond_distance
N7 N6 1.321(5)
N7 C26 1.450(6)
N7 Pt2 1.961(4)
N11 N10 1.317(5)
N11 C46 1.444(6)
N11 Pt3 1.959(4)
N6 C25 1.380(6)
N10 C45 1.374(6)
N12 C52 1.393(6)
N12 C58 1.472(6)
N12 Pt3 1.972(4)
N9 C41 1.361(6)
N9 C45 1.366(6)
N9 Pt3 2.060(4)
N5 C25 1.354(6)
N5 C21 1.357(6)
N5 Pt2 2.069(4)
N4 C12 1.390(6)
N4 C18 1.460(6)
N4 Pt1 1.987(4)
N16 C72 1.404(6)
N16 C78 1.463(6)
N16 Pt4 1.986(4)
C25 C24 1.392(6)
C57 C56 1.408(6)
C57 C52 1.423(6)
C57 S3 1.727(5)
C45 C44 1.398(6)
C36 C35 1.387(7)
C36 C37 1.392(7)
C36 H36 0.9300
C56 C55 1.386(7)
C56 H56 0.9300
C58 C59 1.504(7)
C58 H58A 0.9700
C58 H58B 0.9700
C37 C32 1.405(7)
C37 S2 1.736(5)
N15 N14 1.328(5)
N15 C66 1.427(6)
N15 Pt4 1.966(4)
N13 C65 1.356(6)
N13 C61 1.358(6)
N13 Pt4 2.058(4)
N14 C65 1.361(6)
C32 C33 1.405(7)
C32 N8 1.400(6)
C59 C60 1.310(7)
C59 H59 0.92(5)
C64 C63 1.361(7)
C64 C65 1.412(7)
C64 H64 0.9300
C24 C23 1.359(7)
C24 H24 0.9300
C80 C79 1.319(7)
C80 H80A 0.9300
C80 H80B 0.9300
C23 C22 1.385(7)
C23 H23 0.9300
C44 C43 1.362(7)
C44 H44 0.9300
C63 C62 1.388(7)
C63 H63 0.9300
C41 C42 1.360(7)
C41 H41 0.9300
C79 C78 1.493(7)
C79 H79 0.91(6)
C43 C42 1.401(7)
C43 H43 0.9300
C61 C62 1.396(7)
C61 H61 0.9300
C78 H78A 0.9700
C78 H78B 0.9700
C60 H60A 0.9300
C60 H60B 0.9300
C21 C22 1.378(7)
C21 H21 0.9300
C33 C34 1.384(7)
C33 H33 0.9300
C34 C35 1.403(7)
C34 H34 0.9300
C35 H35 0.9300
N8 C38 1.456(6)
N8 Pt2 1.975(4)
N1 C1 1.357(6)
N1 C5 1.365(6)
N1 Pt1 2.066(4)
N3 N2 1.321(5)
N3 C6 1.438(6)
N3 Pt1 1.973(4)
N2 C5 1.364(6)
C38 C39 1.505(7)
C38 H38A 0.9700
C38 H38B 0.9700
C3 C4 1.376(7)
C3 C2 1.399(7)
C3 H3 0.9300
C5 C4 1.404(7)
C1 C2 1.379(7)
C1 H1 0.9300
C19 C20 1.309(7)
C19 C18 1.505(7)
C19 H19 1.00(5)
C39 C40 1.321(7)
C39 H39 1.01(5)
C6 C7 1.389(6)
C6 C11 1.389(7)
C7 C8 1.399(6)
C7 H7 0.9300
C18 H18A 0.9700
C18 H18B 0.9700
C4 H4 0.9300
C11 C10 1.387(7)
C11 H11 0.9300
C8 C9 1.378(7)
C8 H8 0.9300
C2 H2 0.9300
C20 H20A 0.9300
C20 H20B 0.9300
C40 40A 0.9300
C40 40B 0.9300
C9 C10 1.385(7)
C9 H9 0.9300
C10 H10 0.9300
Pt1 S1 2.2521(12)
Pt4 S4 2.2477(13)
Pt2 S2 2.2499(12)
Pt3 S3 2.2493(12)
C62 H62 0.9300
C22 H22 0.9300
S4 C77 1.730(5)
C42 H42 0.9300
S1 C17 1.734(5)
C76 C75 1.380(7)
C76 C77 1.404(7)
C76 H76 0.9300
C16 C15 1.388(7)
C16 C17 1.391(7)
C16 H16 0.9300
C73 C74 1.384(7)
C73 C72 1.407(7)
C73 H73 0.9300
C52 C53 1.402(7)
C69 C68 1.378(7)
C69 C70 1.390(7)
C69 H69 0.9300
C13 C14 1.373(7)
C13 C12 1.414(7)
C13 H13 0.9300
C75 C74 1.386(7)
C75 H75 0.9300
C67 C66 1.388(6)
C67 C68 1.393(7)
C67 H67 0.9300
C72 C77 1.411(6)
C47 C46 1.374(6)
C47 C48 1.385(7)
C47 H47 0.9300
C12 C17 1.418(6)
C66 C71 1.401(7)
C71 C70 1.383(7)
C71 H71 0.9300
C28 C29 1.364(7)
C28 C27 1.386(6)
C28 H28 0.9300
C26 C27 1.371(7)
C26 C31 1.378(7)
C54 C53 1.378(7)
C54 C55 1.393(7)
C54 H54 0.9300
C70 H70 0.9300
C30 C31 1.383(6)
C30 C29 1.394(7)
C30 H30 0.9300
C74 H74 0.9300
C27 H27 0.9300
C29 H29 0.9300
C46 C51 1.388(6)
C55 H55 0.9300
C31 H31 0.9300
C51 C50 1.385(7)
C51 H51 0.9300
C15 C14 1.393(7)
C15 H15 0.9300
C68 H68 0.9300
C53 H53 0.9300
C14 H14 0.9300
C49 C48 1.372(8)
C49 C50 1.390(7)
C49 H49 0.9300
C50 H50 0.9300
C48 H48 0.9300
